data_1556535
loop_
_publ_author_name
'Khorloo, Michidmaa'
'Cheng, Yanhua'
'Zhang, Haoke'
'Chen, Ming'
'Sung, Herman H. Y.'
'Williams, Ian D.'
'Lam, Jacky W. Y.'
'Tang, Ben Zhong'

_publ_section_title
;
 Polymorph selectivity of an AIE luminogen under nano-confinement to
 visualize polymer microstructures
;
_journal_issue 4
_journal_name_full 'Chemical Science'
_journal_page_first 997
_journal_page_last 1005
_journal_paper_doi 10.1039/C9SC04239C
_journal_volume 11
_journal_year 2020
_chemical_formula_moiety 'F6 P, C34 H28 N'
_chemical_formula_sum 'C34 H28 F6 N P'
_chemical_formula_weight 595.54
_chemical_name_common TPE-Py
_chemical_name_systematic TPE-EP-Y
_space_group_crystal_system monoclinic
_space_group_IT_number 14
_space_group_name_Hall '-P 2ybc'
_space_group_name_H-M_alt 'P 1 21/c 1'
_atom_sites_solution_hydrogens geom
_atom_sites_solution_primary iterative
_audit_creation_date 2018-11-16
_audit_creation_method
;
Olex2 1.2
(compiled 2017.08.10 svn.r3458 for OlexSys, GUI svn.r5381)
;
_audit_update_record
;
2019-05-22 deposited with the CCDC.	2019-12-11 downloaded from the CCDC.
;
_cell_angle_alpha 90
_cell_angle_beta 98.168(3)
_cell_angle_gamma 90
_cell_formula_units_Z 4
_cell_length_a 24.8939(7)
_cell_length_b 9.1783(2)
_cell_length_c 12.5794(3)
_cell_measurement_reflns_used 6010
_cell_measurement_temperature 100.01(10)
_cell_measurement_theta_max 73.6250
_cell_measurement_theta_min 5.1320
_cell_volume 2845.03(12)
_computing_cell_refinement 'CrysAlisPro 1.171.39.46 (Rigaku OD, 2018)'
_computing_data_collection 'CrysAlisPro 1.171.39.46 (Rigaku OD, 2018)'
_computing_data_reduction 'CrysAlisPro 1.171.39.46 (Rigaku OD, 2018)'
_computing_molecular_graphics 'Olex2 (Dolomanov et al., 2009)'
_computing_publication_material 'Olex2 (Dolomanov et al., 2009)'
_computing_structure_refinement 'ShelXL (Sheldrick, 2015)'
_computing_structure_solution 'olex2.solve (Bourhis et al., 2015)'
_diffrn_ambient_environment N~2~
_diffrn_ambient_temperature 100.01(10)
_diffrn_detector 'CCD plate'
_diffrn_detector_area_resol_mean 10.3577
_diffrn_detector_type Atlas
_diffrn_measured_fraction_theta_full 0.914
_diffrn_measured_fraction_theta_max 0.915
_diffrn_measurement_details
;
List of Runs (angles in degrees, time in seconds):

  # Type    Start    End  Width  t~exp~   \w     \q     \k     \f   Frames
#--------------------------------------------------------------------------
  1  \w     82.00 138.00   1.00   20.00    --  106.99 -30.00 -60.00   56
  2  \w   -109.00 -14.00   1.00    8.00    --  -40.57 -37.00   0.00   95
  3  \w    -91.00  -2.00   1.00    8.00    --  -40.57 125.00-120.00   89
  4  \w    -67.00  36.00   1.00    8.00    --  -40.57  37.00-180.00  103
  5  \w     78.00 158.00   1.00   20.00    --  106.99  61.00 -90.00   80
  6  \w     48.00 117.00   1.00   20.00    --  106.99-125.00 -30.00   69
  7  \w     31.00 138.00   1.00   20.00    --  106.99 -30.00  90.00  107
  8  \w     32.00 117.00   1.00   20.00    --  106.99-125.00 120.00   85
  9  \w     94.00 173.00   1.00   20.00    --  106.99 125.00  90.00   79
 10  \w     29.00  67.00   1.00   20.00    --  106.99 -30.00 -60.00   38
 11  \w     96.00 171.00   1.00   20.00    --  106.99 125.00 150.00   75
 12  \w     28.00 141.00   1.00   20.00    --  106.99 -77.00 120.00  113
;
_diffrn_measurement_device 'kappa diffractometer'
_diffrn_measurement_device_type 'SuperNova, Dual, Cu at zero, Atlas'
_diffrn_measurement_method '\w scans'
_diffrn_orient_matrix_type 'CrysAlisPro convention (1999,Acta A55,543-557)'
_diffrn_orient_matrix_UB_11 -0.0309900000
_diffrn_orient_matrix_UB_12 -0.1428328000
_diffrn_orient_matrix_UB_13 -0.0298507000
_diffrn_orient_matrix_UB_21 -0.0530776000
_diffrn_orient_matrix_UB_22 0.0726909000
_diffrn_orient_matrix_UB_23 0.0221994000
_diffrn_orient_matrix_UB_31 -0.0114693000
_diffrn_orient_matrix_UB_32 0.0498615000
_diffrn_orient_matrix_UB_33 -0.1179998000
_diffrn_radiation_monochromator mirror
_diffrn_radiation_probe x-ray
_diffrn_radiation_type CuK\a
_diffrn_radiation_wavelength 1.54184
_diffrn_reflns_av_R_equivalents 0.0309
_diffrn_reflns_av_unetI/netI 0.0300
_diffrn_reflns_Laue_measured_fraction_full 0.914
_diffrn_reflns_Laue_measured_fraction_max 0.915
_diffrn_reflns_limit_h_max 28
_diffrn_reflns_limit_h_min -29
_diffrn_reflns_limit_k_max 10
_diffrn_reflns_limit_k_min -10
_diffrn_reflns_limit_l_max 13
_diffrn_reflns_limit_l_min -15
_diffrn_reflns_number 14173
_diffrn_reflns_point_group_measured_fraction_full 0.914
_diffrn_reflns_point_group_measured_fraction_max 0.915
_diffrn_reflns_theta_full 66.500
_diffrn_reflns_theta_max 67.499
_diffrn_reflns_theta_min 5.386
_diffrn_source 'micro-focus sealed X-ray tube'
_diffrn_source_current 0.80
_diffrn_source_power 0.040
_diffrn_source_target Cu
_diffrn_source_type 'SuperNova (Cu) X-ray Source'
_diffrn_source_voltage 50
_exptl_absorpt_coefficient_mu 1.422
_exptl_absorpt_correction_T_max 1.00000
_exptl_absorpt_correction_T_min 0.84224
_exptl_absorpt_correction_type multi-scan
_exptl_absorpt_process_details
;
CrysAlisPro 1.171.39.46 (Rigaku Oxford Diffraction, 2018)
Empirical absorption correction using spherical harmonics,
 implemented in SCALE3 ABSPACK scaling algorithm.
;
_exptl_crystal_colour yellow
_exptl_crystal_colour_primary yellow
_exptl_crystal_density_diffrn 1.390
_exptl_crystal_description plate
_exptl_crystal_F_000 1232
_exptl_crystal_preparation Luminescent
_exptl_crystal_size_max 0.2
_exptl_crystal_size_mid 0.08
_exptl_crystal_size_min 0.02
_refine_diff_density_max 0.949
_refine_diff_density_min -0.426
_refine_diff_density_rms 0.103
_refine_ls_extinction_method none
_refine_ls_goodness_of_fit_ref 1.019
_refine_ls_hydrogen_treatment constr
_refine_ls_matrix_type full
_refine_ls_number_parameters 389
_refine_ls_number_reflns 4687
_refine_ls_number_restraints 6
_refine_ls_restrained_S_all 1.019
_refine_ls_R_factor_all 0.0932
_refine_ls_R_factor_gt 0.0869
_refine_ls_shift/su_max 0.000
_refine_ls_shift/su_mean 0.000
_refine_ls_structure_factor_coef Fsqd
_refine_ls_weighting_details 'w=1/[\s^2^(Fo^2^)+(0.0980P)^2^+11.2920P] where P=(Fo^2^+2Fc^2^)/3'
_refine_ls_weighting_scheme calc
_refine_ls_wR_factor_gt 0.2128
_refine_ls_wR_factor_ref 0.2163
_reflns_Friedel_coverage 0.000
_reflns_number_gt 4216
_reflns_number_total 4687
_reflns_threshold_expression 'I > 2\s(I)'
_cod_data_source_file c9sc04239c2.cif
_cod_data_source_block khor2a
_cod_depositor_comments
;Adding full bibliography for 1556534--1556535.cif.

 Adding full bibliography for 1556534--1556535.cif.
;
_cod_original_cell_volume 2845.01(13)
_cod_database_code 1556535
_shelx_shelxl_version_number 2014/7
_shelx_space_group_comment
;
The symmetry employed for this shelxl refinement is uniquely defined
by the following loop, which should always be used as a source of
symmetry information in preference to the above space-group names.
They are only intended as comments.
;
_shelx_estimated_absorpt_t_max 0.972
_shelx_estimated_absorpt_t_min 0.764
_reflns_odcompleteness_completeness 99.72
_reflns_odcompleteness_iscentric 1
_reflns_odcompleteness_theta 66.97
_olex2_refinement_description
;
1. Fixed Uiso
 At 1.2 times of:
  All C(H) groups
 At 1.5 times of:
  All C(H,H,H) groups
2. Uiso/Uaniso restraints and constraints
Uanis(P1A) \\sim Ueq: with sigma of 0.005 and sigma for terminal atoms of 0.003
3. Others
 Fixed Sof: P1(0.9) P1A(0.1)
4.a Aromatic/amide H refined with riding coordinates:
 C2(H2), C3(H3), C5(H5), C6(H6), C7(H7), C8(H8), C12(H12), C13(H13), C15(H15),
 C16(H16), C22(H22), C23(H23), C24(H24), C25(H25), C26(H26), C32(H32), C33(H33),
  C34(H34), C35(H35), C36(H36), C42(H42), C43(H43), C44(H44), C45(H45), C46(H46)
4.b Idealised Me refined as rotating group:
 C1(H1A,H1B,H1C)
;
_olex2_date_sample_data_collection 2018-10-25
_olex2_submission_special_instructions 'No special instructions were received'
_oxdiff_exptl_absorpt_empirical_details
;
Empirical correction (ABSPACK) includes:
- Absorption correction using spherical harmonics
- Frame scaling
;
_oxdiff_exptl_absorpt_empirical_full_max 1.164
_oxdiff_exptl_absorpt_empirical_full_min 0.773

loop_
_space_group_symop_operation_xyz
'x, y, z'
'-x, y+1/2, -z+1/2'
'-x, -y, -z'
'x, -y-1/2, z-1/2'

loop_
_atom_site_label
_atom_site_type_symbol
_atom_site_fract_x
_atom_site_fract_y
_atom_site_fract_z
_atom_site_U_iso_or_equiv
_atom_site_adp_type
_atom_site_occupancy
_atom_site_site_symmetry_order
_atom_site_calc_flag
_atom_site_refinement_flags_posn
_atom_site_refinement_flags_adp
_atom_site_refinement_flags_occupancy
_atom_site_disorder_assembly
_atom_site_disorder_group
P1 P 0.08139(14) 0.2129(3) 0.1701(2) 0.0226(6) Uani 0.9 1 d . . P A 1
P1A P 0.0814(11) 0.242(3) 0.186(2) 0.018(5) Uani 0.1 1 d . U P . .
F1 F 0.12983(12) 0.0994(3) 0.1914(2) 0.0465(7) Uani 1 1 d . . . A 1
F2 F 0.03265(11) 0.3304(3) 0.1497(3) 0.0479(8) Uani 1 1 d . . . A 1
F3 F 0.07791(13) 0.1904(4) 0.0438(2) 0.0495(8) Uani 1 1 d . . . A 1
F4 F 0.12495(11) 0.3431(3) 0.1641(3) 0.0466(7) Uani 1 1 d . . . A 1
F5 F 0.08532(11) 0.2401(4) 0.2973(2) 0.0439(7) Uani 1 1 d . . . A 1
F6 F 0.03861(12) 0.0869(3) 0.1784(2) 0.0439(7) Uani 1 1 d . . . A 1
N1 N 0.05965(14) 0.7848(4) 0.5407(3) 0.0306(8) Uani 1 1 d . . . . .
C1 C 0.0267(2) 0.7979(6) 0.6291(4) 0.0413(12) Uani 1 1 d . . . . .
H1A H -0.0119 0.7913 0.6000 0.062 Uiso 1 1 calc GR . . . .
H1B H 0.0339 0.8920 0.6651 0.062 Uiso 1 1 calc GR . . . .
H1C H 0.0361 0.7190 0.6809 0.062 Uiso 1 1 calc GR . . . .
C2 C 0.06888(17) 0.6535(5) 0.5000(4) 0.0327(10) Uani 1 1 d . . . . .
H2 H 0.0544 0.5692 0.5294 0.039 Uiso 1 1 calc R . . . .
C3 C 0.09889(18) 0.6385(5) 0.4166(4) 0.0322(10) Uani 1 1 d . . . . .
H3 H 0.1049 0.5446 0.3889 0.039 Uiso 1 1 calc R . . . .
C4 C 0.12034(16) 0.7617(5) 0.3731(3) 0.0293(9) Uani 1 1 d . . . . .
C5 C 0.10845(18) 0.8964(5) 0.4153(4) 0.0327(10) Uani 1 1 d . . . . .
H5 H 0.1213 0.9831 0.3861 0.039 Uiso 1 1 calc R . . . .
C6 C 0.07861(18) 0.9053(5) 0.4980(4) 0.0334(10) Uani 1 1 d . . . . .
H6 H 0.0711 0.9981 0.5260 0.040 Uiso 1 1 calc R . . . .
C7 C 0.15523(17) 0.7585(5) 0.2882(3) 0.0291(9) Uani 1 1 d . . . . .
H7 H 0.1594 0.8453 0.2490 0.035 Uiso 1 1 calc R . . . .
C8 C 0.18115(17) 0.6390(5) 0.2641(3) 0.0304(9) Uani 1 1 d . . . . .
H8 H 0.1745 0.5524 0.3014 0.036 Uiso 1 1 calc R . . . .
C10 C 0.33304(16) 0.5789(4) -0.0406(3) 0.0240(8) Uani 1 1 d . . . . .
C11 C 0.29371(16) 0.5971(5) 0.0380(3) 0.0251(8) Uani 1 1 d . . . . .
C12 C 0.25902(17) 0.7174(5) 0.0315(3) 0.0279(9) Uani 1 1 d . . . . .
H12 H 0.2606 0.7890 -0.0225 0.034 Uiso 1 1 calc R . . . .
C13 C 0.22202(17) 0.7325(5) 0.1043(3) 0.0273(9) Uani 1 1 d . . . . .
H13 H 0.1984 0.8143 0.0991 0.033 Uiso 1 1 calc R . . . .
C14 C 0.21921(17) 0.6287(5) 0.1851(3) 0.0293(9) Uani 1 1 d . . . . .
C15 C 0.25443(18) 0.5112(5) 0.1924(3) 0.0305(9) Uani 1 1 d . . . . .
H15 H 0.2534 0.4405 0.2473 0.037 Uiso 1 1 calc R . . . .
C16 C 0.29139(18) 0.4962(5) 0.1199(3) 0.0291(9) Uani 1 1 d . . . . .
H16 H 0.3155 0.4155 0.1264 0.035 Uiso 1 1 calc R . . . .
C20 C 0.33878(16) 0.4497(5) -0.0898(3) 0.0261(9) Uani 1 1 d . . . . .
C21 C 0.30054(17) 0.3282(4) -0.0760(3) 0.0251(8) Uani 1 1 d . . . . .
C22 C 0.24447(17) 0.3466(5) -0.0993(3) 0.0283(9) Uani 1 1 d . . . . .
H22 H 0.2301 0.4318 -0.1356 0.034 Uiso 1 1 calc R . . . .
C23 C 0.20957(17) 0.2407(5) -0.0695(4) 0.0345(10) Uani 1 1 d . . . . .
H23 H 0.1714 0.2535 -0.0855 0.041 Uiso 1 1 calc R . . . .
C24 C 0.23056(19) 0.1170(5) -0.0167(4) 0.0359(10) Uani 1 1 d . . . . .
H24 H 0.2068 0.0475 0.0077 0.043 Uiso 1 1 calc R . . . .
C25 C 0.28621(18) 0.0936(5) 0.0011(4) 0.0336(10) Uani 1 1 d . . . . .
H25 H 0.3004 0.0063 0.0348 0.040 Uiso 1 1 calc R . . . .
C26 C 0.32072(18) 0.1969(5) -0.0301(3) 0.0288(9) Uani 1 1 d . . . . .
H26 H 0.3587 0.1789 -0.0204 0.035 Uiso 1 1 calc R . . . .
C31 C 0.36572(16) 0.7118(4) -0.0579(3) 0.0239(8) Uani 1 1 d . . . . .
C32 C 0.36649(17) 0.7698(4) -0.1589(3) 0.0273(9) Uani 1 1 d . . . . .
H32 H 0.3467 0.7235 -0.2197 0.033 Uiso 1 1 calc R . . . .
C33 C 0.39614(18) 0.8958(5) -0.1723(4) 0.0307(9) Uani 1 1 d . . . . .
H33 H 0.3958 0.9358 -0.2421 0.037 Uiso 1 1 calc R . . . .
C34 C 0.42598(17) 0.9627(5) -0.0850(4) 0.0327(10) Uani 1 1 d . . . . .
H34 H 0.4470 1.0467 -0.0948 0.039 Uiso 1 1 calc R . . . .
C35 C 0.42510(17) 0.9067(5) 0.0171(4) 0.0306(9) Uani 1 1 d . . . . .
H35 H 0.4453 0.9527 0.0776 0.037 Uiso 1 1 calc R . . . .
C36 C 0.39433(17) 0.7825(5) 0.0308(4) 0.0278(9) Uani 1 1 d . . . . .
H36 H 0.3929 0.7459 0.1010 0.033 Uiso 1 1 calc R . . . .
C41 C 0.38469(17) 0.4127(4) -0.1508(3) 0.0261(9) Uani 1 1 d . . . . .
C42 C 0.37473(18) 0.3190(5) -0.2397(3) 0.0299(9) Uani 1 1 d . . . . .
H42 H 0.3387 0.2883 -0.2651 0.036 Uiso 1 1 calc R . . . .
C43 C 0.41777(19) 0.2708(5) -0.2909(3) 0.0300(9) Uani 1 1 d . . . . .
H43 H 0.4108 0.2075 -0.3510 0.036 Uiso 1 1 calc R . . . .
C44 C 0.46986(18) 0.3141(5) -0.2550(4) 0.0317(9) Uani 1 1 d . . . . .
H44 H 0.4989 0.2790 -0.2893 0.038 Uiso 1 1 calc R . . . .
C45 C 0.48022(18) 0.4088(5) -0.1690(4) 0.0346(10) Uani 1 1 d . . . . .
H45 H 0.5162 0.4411 -0.1458 0.041 Uiso 1 1 calc R . . . .
C46 C 0.43779(17) 0.4571(5) -0.1163(4) 0.0327(10) Uani 1 1 d . . . . .
H46 H 0.4452 0.5207 -0.0564 0.039 Uiso 1 1 calc R . . . .

loop_
_atom_site_aniso_label
_atom_site_aniso_U_11
_atom_site_aniso_U_22
_atom_site_aniso_U_33
_atom_site_aniso_U_23
_atom_site_aniso_U_13
_atom_site_aniso_U_12
P1 0.0314(9) 0.0173(11) 0.0189(10) -0.0017(8) 0.0031(7) -0.0015(8)
P1A 0.015(6) 0.018(7) 0.022(7) -0.002(4) 0.003(4) -0.004(4)
F1 0.0477(16) 0.0426(17) 0.0525(17) 0.0144(14) 0.0191(13) 0.0145(13)
F2 0.0365(15) 0.0388(16) 0.067(2) 0.0008(15) 0.0016(13) 0.0068(13)
F3 0.0638(19) 0.0558(19) 0.0294(15) 0.0039(13) 0.0086(13) -0.0083(15)
F4 0.0384(15) 0.0395(17) 0.0618(19) 0.0039(14) 0.0073(13) -0.0102(12)
F5 0.0332(14) 0.0633(19) 0.0350(15) -0.0037(14) 0.0043(11) -0.0032(13)
F6 0.0462(15) 0.0387(16) 0.0484(16) 0.0002(13) 0.0125(12) -0.0130(13)
N1 0.0258(17) 0.041(2) 0.0246(17) 0.0044(15) 0.0030(14) 0.0035(15)
C1 0.038(2) 0.060(3) 0.028(2) 0.000(2) 0.0107(19) 0.004(2)
C2 0.031(2) 0.033(2) 0.034(2) 0.0058(19) 0.0037(18) 0.0005(18)
C3 0.036(2) 0.026(2) 0.034(2) -0.0013(18) 0.0026(18) 0.0035(18)
C4 0.0218(19) 0.037(2) 0.028(2) 0.0064(19) 0.0008(15) 0.0001(17)
C5 0.032(2) 0.027(2) 0.041(2) 0.0027(19) 0.0095(18) 0.0035(17)
C6 0.033(2) 0.032(2) 0.035(2) 0.0018(19) 0.0050(18) -0.0009(18)
C7 0.027(2) 0.028(2) 0.032(2) 0.0042(18) 0.0027(16) -0.0021(17)
C8 0.031(2) 0.030(2) 0.030(2) 0.0001(18) 0.0057(17) -0.0018(18)
C10 0.0281(19) 0.021(2) 0.0233(19) 0.0026(16) 0.0043(15) 0.0032(16)
C11 0.0241(19) 0.025(2) 0.025(2) -0.0017(16) 0.0018(15) -0.0007(16)
C12 0.028(2) 0.029(2) 0.027(2) -0.0002(17) 0.0046(16) 0.0021(16)
C13 0.026(2) 0.022(2) 0.033(2) 0.0014(17) 0.0035(16) 0.0040(16)
C14 0.028(2) 0.032(2) 0.027(2) -0.0021(18) 0.0048(16) -0.0054(17)
C15 0.042(2) 0.025(2) 0.025(2) -0.0014(17) 0.0064(17) -0.0015(18)
C16 0.038(2) 0.022(2) 0.027(2) -0.0006(17) 0.0033(17) 0.0038(17)
C20 0.028(2) 0.024(2) 0.026(2) 0.0017(16) 0.0031(16) -0.0005(16)
C21 0.035(2) 0.0176(19) 0.0228(19) -0.0012(16) 0.0047(16) -0.0032(16)
C22 0.032(2) 0.020(2) 0.033(2) -0.0023(17) 0.0028(17) -0.0020(16)
C23 0.021(2) 0.034(2) 0.048(3) -0.003(2) 0.0021(17) -0.0047(17)
C24 0.041(2) 0.028(2) 0.038(2) -0.0007(19) 0.0036(19) -0.0115(19)
C25 0.039(2) 0.022(2) 0.038(2) 0.0009(18) 0.0019(19) -0.0022(18)
C26 0.033(2) 0.021(2) 0.032(2) -0.0008(17) 0.0033(17) 0.0054(16)
C31 0.0250(19) 0.021(2) 0.0256(19) -0.0021(15) 0.0048(15) 0.0025(15)
C32 0.027(2) 0.022(2) 0.034(2) 0.0010(17) 0.0066(16) -0.0016(16)
C33 0.036(2) 0.023(2) 0.035(2) 0.0042(17) 0.0101(18) 0.0035(17)
C34 0.028(2) 0.023(2) 0.048(3) -0.0009(19) 0.0095(18) 0.0006(16)
C35 0.029(2) 0.024(2) 0.039(2) -0.0066(18) 0.0056(17) 0.0011(17)
C36 0.028(2) 0.026(2) 0.030(2) -0.0060(17) 0.0076(16) 0.0029(16)
C41 0.031(2) 0.021(2) 0.027(2) 0.0008(16) 0.0063(16) 0.0035(16)
C42 0.033(2) 0.026(2) 0.031(2) -0.0020(18) 0.0059(17) -0.0020(18)
C43 0.040(2) 0.024(2) 0.027(2) -0.0018(17) 0.0097(17) -0.0002(18)
C44 0.033(2) 0.027(2) 0.037(2) 0.0057(19) 0.0141(18) 0.0059(18)
C45 0.028(2) 0.034(2) 0.041(2) -0.003(2) 0.0053(18) 0.0046(18)
C46 0.029(2) 0.034(2) 0.034(2) -0.0022(19) 0.0009(17) 0.0040(18)

loop_
_atom_type_symbol
_atom_type_description
_atom_type_scat_dispersion_real
_atom_type_scat_dispersion_imag
_atom_type_scat_source
C C 0.0181 0.0091 'International Tables Vol C Tables 4.2.6.8 and 6.1.1.4'
H H 0.0000 0.0000 'International Tables Vol C Tables 4.2.6.8 and 6.1.1.4'
F F 0.0727 0.0534 'International Tables Vol C Tables 4.2.6.8 and 6.1.1.4'
N N 0.0311 0.0180 'International Tables Vol C Tables 4.2.6.8 and 6.1.1.4'
P P 0.2955 0.4335 'International Tables Vol C Tables 4.2.6.8 and 6.1.1.4'

loop_
_geom_angle_atom_site_label_1
_geom_angle_atom_site_label_2
_geom_angle_atom_site_label_3
_geom_angle
F1 P1 F2 179.0(3)
F1 P1 F3 90.9(2)
F1 P1 F4 89.7(2)
F1 P1 F5 89.8(2)
F2 P1 F4 89.6(2)
F3 P1 F2 89.7(2)
F3 P1 F4 89.5(2)
F3 P1 F5 178.5(3)
F5 P1 F2 89.6(2)
F5 P1 F4 89.2(2)
F6 P1 F1 90.7(2)
F6 P1 F2 90.1(2)
F6 P1 F3 91.7(2)
F6 P1 F4 178.8(3)
F6 P1 F5 89.7(2)
F1 P1A F3 77.5(10)
F2 P1A F1 160.0(17)
F2 P1A F3 85.3(13)
F2 P1A F4 101.1(16)
F2 P1A F6 87.8(14)
F4 P1A F1 87.6(14)
F4 P1A F3 85.1(13)
F4 P1A F6 160.3(17)
F5 P1A F1 90.1(15)
F5 P1A F2 104.9(17)
F5 P1A F3 164.0(18)
F5 P1A F4 104.5(16)
F5 P1A F6 89.9(15)
F6 P1A F1 78.8(10)
F6 P1A F3 78.1(9)
P1 F1 P1A 9.6(9)
P1A F2 P1 11.4(9)
P1 F3 P1A 7.6(9)
P1A F4 P1 11.3(10)
P1A F5 P1 9.8(11)
P1 F6 P1A 9.5(9)
C2 N1 C1 120.2(4)
C2 N1 C6 119.9(4)
C6 N1 C1 119.8(4)
N1 C2 C3 121.4(4)
C2 C3 C4 119.8(4)
C3 C4 C7 124.6(4)
C5 C4 C3 117.1(4)
C5 C4 C7 118.3(4)
C6 C5 C4 120.8(4)
N1 C6 C5 121.0(4)
C8 C7 C4 122.5(4)
C7 C8 C14 126.0(4)
C11 C10 C31 115.1(3)
C20 C10 C11 121.4(4)
C20 C10 C31 123.4(4)
C12 C11 C10 120.5(4)
C16 C11 C10 121.0(4)
C16 C11 C12 118.6(4)
C13 C12 C11 120.0(4)
C12 C13 C14 120.9(4)
C13 C14 C8 123.3(4)
C15 C14 C8 117.9(4)
C15 C14 C13 118.8(4)
C14 C15 C16 120.3(4)
C15 C16 C11 121.3(4)
C10 C20 C21 119.3(4)
C10 C20 C41 124.6(4)
C21 C20 C41 115.8(4)
C22 C21 C20 121.4(4)
C22 C21 C26 118.7(4)
C26 C21 C20 119.6(4)
C23 C22 C21 120.3(4)
C24 C23 C22 119.8(4)
C23 C24 C25 120.4(4)
C26 C25 C24 119.8(4)
C25 C26 C21 120.7(4)
C32 C31 C10 121.8(4)
C32 C31 C36 119.0(4)
C36 C31 C10 119.2(4)
C31 C32 C33 120.5(4)
C34 C33 C32 120.5(4)
C33 C34 C35 119.7(4)
C34 C35 C36 119.8(4)
C31 C36 C35 120.5(4)
C42 C41 C20 118.9(4)
C46 C41 C20 122.1(4)
C46 C41 C42 118.7(4)
C43 C42 C41 120.0(4)
C44 C43 C42 120.6(4)
C43 C44 C45 120.2(4)
C44 C45 C46 120.1(4)
C41 C46 C45 120.4(4)

loop_
_geom_bond_atom_site_label_1
_geom_bond_atom_site_label_2
_geom_bond_distance
P1 F1 1.587(4)
P1 F2 1.617(4)
P1 F3 1.592(4)
P1 F4 1.623(4)
P1 F5 1.609(4)
P1 F6 1.585(4)
P1A F1 1.78(3)
P1A F2 1.48(3)
P1A F3 1.84(3)
P1A F4 1.48(3)
P1A F5 1.39(3)
P1A F6 1.78(3)
N1 C1 1.478(6)
N1 C2 1.341(6)
N1 C6 1.343(6)
C2 C3 1.378(6)
C3 C4 1.395(6)
C4 C5 1.394(6)
C4 C7 1.470(6)
C5 C6 1.364(6)
C7 C8 1.329(6)
C8 C14 1.471(6)
C10 C11 1.496(6)
C10 C20 1.355(6)
C10 C31 1.500(6)
C11 C12 1.397(6)
C11 C16 1.393(6)
C12 C13 1.395(6)
C13 C14 1.401(6)
C14 C15 1.385(6)
C15 C16 1.392(6)
C20 C21 1.492(6)
C20 C41 1.503(6)
C21 C22 1.395(6)
C21 C26 1.399(6)
C22 C23 1.390(6)
C23 C24 1.381(7)
C24 C25 1.388(7)
C25 C26 1.374(6)
C31 C32 1.379(6)
C31 C36 1.395(6)
C32 C33 1.395(6)
C33 C34 1.379(7)
C34 C35 1.387(7)
C35 C36 1.398(6)
C41 C42 1.405(6)
C41 C46 1.393(6)
C42 C43 1.397(6)
C43 C44 1.370(7)
C44 C45 1.383(7)
C45 C46 1.397(6)

loop_
_geom_torsion_atom_site_label_1
_geom_torsion_atom_site_label_2
_geom_torsion_atom_site_label_3
_geom_torsion_atom_site_label_4
_geom_torsion
F1 P1 F3 P1A -134(8)
F1 P1 F4 P1A -125(6)
F1 P1 F5 P1A 134(8)
F1 P1 F6 P1A 125(6)
F1 P1A F2 P1 0.6(5)
F1 P1A F3 P1 41(7)
F1 P1A F4 P1 47(5)
F1 P1A F5 P1 -40(7)
F1 P1A F6 P1 -49(6)
F2 P1 F3 P1A 45(7)
F2 P1 F4 P1A 55(6)
F2 P1 F5 P1A -45(7)
F2 P1 F6 P1A -55(6)
F2 P1A F1 P1 -0.7(6)
F2 P1A F3 P1 -129(8)
F2 P1A F4 P1 -115(7)
F2 P1A F5 P1 127(8)
F2 P1A F6 P1 116(7)
F3 P1 F1 P1A 143(6)
F3 P1 F2 P1A -144(6)
F3 P1 F4 P1A 144(6)
F3 P1 F6 P1A -145(6)
F3 P1A F1 P1 -32(5)
F3 P1A F2 P1 31(5)
F3 P1A F4 P1 -30(5)
F3 P1A F5 P1 -1.4(6)
F3 P1A F6 P1 31(5)
F4 P1 F1 P1A 54(6)
F4 P1 F2 P1A -54(6)
F4 P1 F3 P1A -44(7)
F4 P1 F5 P1A 45(7)
F4 P1A F1 P1 -117(7)
F4 P1A F2 P1 115(7)
F4 P1A F3 P1 130(8)
F4 P1A F5 P1 -127(8)
F4 P1A F6 P1 -1.2(6)
F5 P1 F1 P1A -35(6)
F5 P1 F2 P1A 35(6)
F5 P1 F4 P1A -35(6)
F5 P1 F6 P1A 35(6)
F5 P1A F1 P1 138(7)
F5 P1A F2 P1 -137(7)
F5 P1A F3 P1 1.8(8)
F5 P1A F4 P1 137(7)
F5 P1A F6 P1 -139(7)
F6 P1 F1 P1A -125(6)
F6 P1 F2 P1A 125(6)
F6 P1 F3 P1A 135(8)
F6 P1 F5 P1A -135(8)
F6 P1A F1 P1 48(6)
F6 P1A F2 P1 -47(5)
F6 P1A F3 P1 -40(7)
F6 P1A F4 P1 1.0(5)
F6 P1A F5 P1 39(7)
N1 C2 C3 C4 0.1(6)
C1 N1 C2 C3 179.1(4)
C1 N1 C6 C5 -179.0(4)
C2 N1 C6 C5 -1.7(6)
C2 C3 C4 C5 -2.0(6)
C2 C3 C4 C7 176.6(4)
C3 C4 C5 C6 2.2(6)
C3 C4 C7 C8 -18.1(7)
C4 C5 C6 N1 -0.4(7)
C4 C7 C8 C14 -176.2(4)
C5 C4 C7 C8 160.6(4)
C6 N1 C2 C3 1.8(6)
C7 C4 C5 C6 -176.6(4)
C7 C8 C14 C13 -18.1(7)
C7 C8 C14 C15 160.9(4)
C8 C14 C15 C16 -179.8(4)
C10 C11 C12 C13 179.2(4)
C10 C11 C16 C15 -179.1(4)
C10 C20 C21 C22 54.5(6)
C10 C20 C21 C26 -120.0(5)
C10 C20 C41 C42 -147.4(4)
C10 C20 C41 C46 38.7(6)
C10 C31 C32 C33 178.3(4)
C10 C31 C36 C35 -179.9(4)
C11 C10 C20 C21 7.6(6)
C11 C10 C20 C41 -166.5(4)
C11 C10 C31 C32 -124.6(4)
C11 C10 C31 C36 52.6(5)
C11 C12 C13 C14 0.4(6)
C12 C11 C16 C15 1.9(6)
C12 C13 C14 C8 179.8(4)
C12 C13 C14 C15 0.9(6)
C13 C14 C15 C16 -0.8(6)
C14 C15 C16 C11 -0.6(6)
C16 C11 C12 C13 -1.8(6)
C20 C10 C11 C12 -133.4(4)
C20 C10 C11 C16 47.6(6)
C20 C10 C31 C32 56.7(6)
C20 C10 C31 C36 -126.0(4)
C20 C21 C22 C23 -169.5(4)
C20 C21 C26 C25 168.3(4)
C20 C41 C42 C43 -173.3(4)
C20 C41 C46 C45 173.7(4)
C21 C20 C41 C42 38.3(5)
C21 C20 C41 C46 -135.5(4)
C21 C22 C23 C24 0.0(7)
C22 C21 C26 C25 -6.3(6)
C22 C23 C24 C25 -3.9(7)
C23 C24 C25 C26 2.7(7)
C24 C25 C26 C21 2.5(7)
C26 C21 C22 C23 5.0(6)
C31 C10 C11 C12 47.9(5)
C31 C10 C11 C16 -131.1(4)
C31 C10 C20 C21 -173.8(4)
C31 C10 C20 C41 12.1(6)
C31 C32 C33 C34 1.3(6)
C32 C31 C36 C35 -2.6(6)
C32 C33 C34 C35 -2.0(6)
C33 C34 C35 C36 0.5(6)
C34 C35 C36 C31 1.9(6)
C36 C31 C32 C33 1.1(6)
C41 C20 C21 C22 -131.0(4)
C41 C20 C21 C26 54.6(5)
C41 C42 C43 C44 0.1(7)
C42 C41 C46 C45 -0.2(7)
C42 C43 C44 C45 -1.5(7)
C43 C44 C45 C46 2.0(7)
C44 C45 C46 C41 -1.2(7)
C46 C41 C42 C43 0.7(6)
